data_2227525
loop_
_publ_author_name
'Fun, Hoong-Kun'
'Suwunwong, Thitipone'
'Chantrapromma, Suchada'
'Karalai, Chatchanok'

_publ_section_title
;
 (<i>E</i>)-1-(2-Furyl)-3-(2,4,6-trimethoxyphenyl)prop-2-en-1-one
;
_journal_coeditor_code HB5630
_journal_issue 10
_journal_name_full 'Acta Crystallographica Section E'
_journal_page_first o2559
_journal_page_last o2560
_journal_paper_doi 10.1107/S1600536810035762
_journal_volume 66
_journal_year 2010
_chemical_formula_iupac 'C16 H16 O5'
_chemical_formula_moiety 'C16 H16 O5'
_chemical_formula_sum 'C16 H16 O5'
_chemical_formula_weight 288.29
_chemical_melting_point_gt 390
_chemical_melting_point_lt 391
_chemical_name_systematic
;
(<i>E</i>)-1-(2-Furyl)-3-(2,4,6-trimethoxyphenyl)prop-2-en-1-one
;
_space_group_IT_number 15
_symmetry_cell_setting monoclinic
_symmetry_space_group_name_Hall '-C 2yc'
_symmetry_space_group_name_H-M 'C 1 2/c 1'
_atom_sites_solution_hydrogens geom
_atom_sites_solution_primary direct
_atom_sites_solution_secondary difmap
_audit_creation_method SHELXL-97
_cell_angle_alpha 90.00
_cell_angle_beta 103.9010(10)
_cell_angle_gamma 90.00
_cell_formula_units_Z 8
_cell_length_a 38.5688(5)
_cell_length_b 3.93493(5)
_cell_length_c 18.2638(3)
_cell_measurement_reflns_used 3941
_cell_measurement_temperature 100
_cell_measurement_theta_max 30.00
_cell_measurement_theta_min 1.09
_cell_volume 2690.64(7)
_computing_cell_refinement 'SAINT (Bruker, 2005)'
_computing_data_collection 'APEX2 (Bruker, 2005)'
_computing_data_reduction 'SAINT (Bruker, 2005)'
_computing_molecular_graphics 'SHELXTL (Sheldrick, 2008)'
_computing_publication_material
;
SHELXTL (Sheldrick, 2008) and PLATON (Spek, 2009)
;
_computing_structure_refinement 'SHELXTL (Sheldrick, 2008)'
_computing_structure_solution 'SHELXTL (Sheldrick, 2008)'
_diffrn_ambient_temperature 100
_diffrn_measured_fraction_theta_full 1.000
_diffrn_measured_fraction_theta_max 1.000
_diffrn_measurement_device_type 'Bruker APEXII CCD'
_diffrn_measurement_method '\f and \w scans'
_diffrn_radiation_monochromator graphite
_diffrn_radiation_source 'sealed tube'
_diffrn_radiation_type MoK\a
_diffrn_radiation_wavelength 0.71073
_diffrn_reflns_av_R_equivalents 0.0377
_diffrn_reflns_av_sigmaI/netI 0.0310
_diffrn_reflns_limit_h_max 54
_diffrn_reflns_limit_h_min -54
_diffrn_reflns_limit_k_max 5
_diffrn_reflns_limit_k_min -5
_diffrn_reflns_limit_l_max 25
_diffrn_reflns_limit_l_min -25
_diffrn_reflns_number 20657
_diffrn_reflns_theta_full 30.00
_diffrn_reflns_theta_max 30.00
_diffrn_reflns_theta_min 1.09
_diffrn_standards_number 0
_exptl_absorpt_coefficient_mu 0.106
_exptl_absorpt_correction_T_max 0.990
_exptl_absorpt_correction_T_min 0.957
_exptl_absorpt_correction_type multi-scan
_exptl_absorpt_process_details '(SADABS; Bruker, 2005)'
_exptl_crystal_colour Colorless
_exptl_crystal_density_diffrn 1.423
_exptl_crystal_density_method 'not measured'
_exptl_crystal_description Block
_exptl_crystal_F_000 1216
_exptl_crystal_size_max 0.41
_exptl_crystal_size_mid 0.15
_exptl_crystal_size_min 0.09
_refine_diff_density_max 0.352
_refine_diff_density_min -0.241
_refine_ls_extinction_method none
_refine_ls_goodness_of_fit_ref 1.062
_refine_ls_hydrogen_treatment refall
_refine_ls_matrix_type full
_refine_ls_number_parameters 254
_refine_ls_number_reflns 3941
_refine_ls_number_restraints 0
_refine_ls_restrained_S_all 1.062
_refine_ls_R_factor_all 0.0557
_refine_ls_R_factor_gt 0.0409
_refine_ls_shift/su_max 0.001
_refine_ls_shift/su_mean 0.001
_refine_ls_structure_factor_coef Fsqd
_refine_ls_weighting_details 'calc w=1/[\s^2^(Fo^2^)+(0.0556P)^2^+1.4768P] where P=(Fo^2^+2Fc^2^)/3'
_refine_ls_weighting_scheme calc
_refine_ls_wR_factor_gt 0.1020
_refine_ls_wR_factor_ref 0.1133
_reflns_number_gt 3077
_reflns_number_total 3941
_reflns_threshold_expression I>2\s(I)
_cod_data_source_file hb5630.cif
_cod_data_source_block I
_cod_original_cell_volume 2690.68(6)
_cod_original_sg_symbol_H-M 'C 2/c'
_cod_database_code 2227525
_cod_database_fobs_code 2227525

loop_
_symmetry_equiv_pos_as_xyz
'x, y, z'
'-x, y, -z+1/2'
'x+1/2, y+1/2, z'
'-x+1/2, y+1/2, -z+1/2'
'-x, -y, -z'
'x, -y, z-1/2'
'-x+1/2, -y+1/2, -z'
'x+1/2, -y+1/2, z-1/2'

loop_
_atom_site_type_symbol
_atom_site_label
_atom_site_fract_x
_atom_site_fract_y
_atom_site_fract_z
_atom_site_U_iso_or_equiv
_atom_site_adp_type
_atom_site_calc_flag
_atom_site_refinement_flags
_atom_site_occupancy
_atom_site_disorder_assembly
_atom_site_disorder_group
O O1 0.15077(2) 0.0988(3) 0.84899(5) 0.0215(2) Uani d . 1 . .
O O2 0.21727(2) 0.3478(2) 0.90839(4) 0.01663(19) Uani d . 1 . .
O O3 0.05690(2) -0.2197(2) 0.65467(5) 0.01694(19) Uani d . 1 . .
O O4 0.04708(2) -0.1724(2) 0.39117(5) 0.01735(19) Uani d . 1 . .
O O5 0.15024(2) 0.2851(2) 0.56781(5) 0.01639(19) Uani d . 1 . .
C C1 0.25039(3) 0.4913(3) 0.92049(7) 0.0174(2) Uani d . 1 . .
H H1 0.2651(4) 0.474(4) 0.9706(8) 0.018(4) Uiso d . 1 . .
C C2 0.25591(3) 0.6274(3) 0.85645(7) 0.0188(3) Uani d . 1 . .
H H2 0.2775(4) 0.741(4) 0.8513(9) 0.027(4) Uiso d . 1 . .
C C3 0.22403(3) 0.5659(3) 0.79963(7) 0.0174(2) Uani d . 1 . .
H H3 0.2194(4) 0.630(4) 0.7461(9) 0.021(4) Uiso d . 1 . .
C C4 0.20144(3) 0.3929(3) 0.83315(6) 0.0141(2) Uani d . 1 . .
C C5 0.16581(3) 0.2391(3) 0.80482(6) 0.0150(2) Uani d . 1 . .
C C6 0.15171(3) 0.2521(3) 0.72275(7) 0.0153(2) Uani d . 1 . .
H H6 0.1649(4) 0.381(4) 0.6935(8) 0.019(4) Uiso d . 1 . .
C C7 0.12181(3) 0.0762(3) 0.69077(6) 0.0145(2) Uani d . 1 . .
H H7 0.1101(4) -0.049(4) 0.7240(8) 0.020(4) Uiso d . 1 . .
C C8 0.10376(3) 0.0332(3) 0.61194(6) 0.0133(2) Uani d . 1 . .
C C9 0.06997(3) -0.1318(3) 0.59416(6) 0.0132(2) Uani d . 1 . .
C C10 0.05156(3) -0.1931(3) 0.52043(7) 0.0150(2) Uani d . 1 . .
H H10 0.0282(4) -0.310(4) 0.5082(9) 0.027(4) Uiso d . 1 . .
C C11 0.06682(3) -0.0939(3) 0.46185(6) 0.0140(2) Uani d . 1 . .
C C12 0.09968(3) 0.0689(3) 0.47557(6) 0.0139(2) Uani d . 1 . .
H H12 0.1100(4) 0.127(4) 0.4359(8) 0.018(4) Uiso d . 1 . .
C C13 0.11766(3) 0.1321(3) 0.55034(6) 0.0131(2) Uani d . 1 . .
C C14 0.02326(3) -0.3920(3) 0.63942(7) 0.0177(2) Uani d . 1 . .
H H14A 0.0040(4) -0.255(4) 0.6091(8) 0.018(4) Uiso d . 1 . .
H H14B 0.0253(4) -0.612(4) 0.6129(8) 0.021(4) Uiso d . 1 . .
H H14C 0.0183(4) -0.431(4) 0.6887(9) 0.023(4) Uiso d . 1 . .
C C15 0.06015(4) -0.0546(4) 0.32866(7) 0.0206(3) Uani d . 1 . .
H H15A 0.0833(4) -0.158(4) 0.3269(9) 0.024(4) Uiso d . 1 . .
H H15B 0.0411(5) -0.122(4) 0.2834(9) 0.032(4) Uiso d . 1 . .
H H15C 0.0620(4) 0.196(4) 0.3296(9) 0.024(4) Uiso d . 1 . .
C C16 0.16511(3) 0.3953(3) 0.50694(7) 0.0158(2) Uani d . 1 . .
H H16A 0.1703(4) 0.200(4) 0.4778(9) 0.021(4) Uiso d . 1 . .
H H16B 0.1490(4) 0.555(4) 0.4762(8) 0.015(3) Uiso d . 1 . .
H H16C 0.1875(4) 0.511(4) 0.5307(8) 0.020(4) Uiso d . 1 . .

loop_
_atom_site_aniso_label
_atom_site_aniso_U_11
_atom_site_aniso_U_22
_atom_site_aniso_U_33
_atom_site_aniso_U_12
_atom_site_aniso_U_13
_atom_site_aniso_U_23
O1 0.0194(4) 0.0314(5) 0.0145(4) -0.0052(4) 0.0057(3) 0.0020(4)
O2 0.0151(4) 0.0227(5) 0.0111(4) -0.0018(3) 0.0012(3) 0.0000(3)
O3 0.0143(4) 0.0231(5) 0.0142(4) -0.0047(3) 0.0049(3) 0.0000(3)
O4 0.0162(4) 0.0239(5) 0.0111(4) -0.0038(3) 0.0015(3) -0.0018(3)
O5 0.0130(4) 0.0242(5) 0.0119(4) -0.0051(3) 0.0029(3) 0.0009(3)
C1 0.0152(5) 0.0204(6) 0.0157(6) -0.0013(4) 0.0017(4) -0.0018(5)
C2 0.0174(6) 0.0211(6) 0.0182(6) -0.0039(5) 0.0049(5) -0.0022(5)
C3 0.0193(6) 0.0193(6) 0.0133(5) -0.0018(4) 0.0037(4) -0.0014(5)
C4 0.0152(5) 0.0171(6) 0.0094(5) 0.0016(4) 0.0016(4) -0.0009(4)
C5 0.0149(5) 0.0171(6) 0.0131(5) 0.0011(4) 0.0038(4) -0.0007(4)
C6 0.0155(5) 0.0172(6) 0.0131(5) -0.0002(4) 0.0033(4) 0.0004(4)
C7 0.0146(5) 0.0169(6) 0.0122(5) 0.0018(4) 0.0038(4) -0.0003(4)
C8 0.0129(5) 0.0147(5) 0.0124(5) 0.0009(4) 0.0032(4) -0.0001(4)
C9 0.0135(5) 0.0139(5) 0.0129(5) 0.0006(4) 0.0048(4) 0.0008(4)
C10 0.0125(5) 0.0170(6) 0.0150(5) -0.0007(4) 0.0027(4) -0.0006(4)
C11 0.0132(5) 0.0153(6) 0.0121(5) 0.0011(4) 0.0003(4) -0.0012(4)
C12 0.0133(5) 0.0163(6) 0.0121(5) 0.0014(4) 0.0031(4) 0.0006(4)
C13 0.0106(5) 0.0133(5) 0.0152(5) -0.0001(4) 0.0028(4) 0.0002(4)
C14 0.0142(5) 0.0197(6) 0.0199(6) -0.0029(4) 0.0058(5) 0.0018(5)
C15 0.0232(6) 0.0265(7) 0.0117(5) -0.0043(5) 0.0036(5) 0.0000(5)
C16 0.0143(5) 0.0205(6) 0.0133(5) -0.0023(4) 0.0043(4) 0.0024(5)

loop_
_atom_type_symbol
_atom_type_description
_atom_type_scat_dispersion_real
_atom_type_scat_dispersion_imag
_atom_type_scat_source
C C 0.0033 0.0016 'International Tables Vol C Tables 4.2.6.8 and 6.1.1.4'
H H 0.0000 0.0000 'International Tables Vol C Tables 4.2.6.8 and 6.1.1.4'
O O 0.0106 0.0060 'International Tables Vol C Tables 4.2.6.8 and 6.1.1.4'

loop_
_geom_angle_atom_site_label_1
_geom_angle_atom_site_label_2
_geom_angle_atom_site_label_3
_geom_angle_site_symmetry_1
_geom_angle_site_symmetry_3
_geom_angle
_geom_angle_publ_flag
C1 O2 C4 . . 106.39(9) ?
C9 O3 C14 . . 117.18(9) ?
C11 O4 C15 . . 117.18(9) ?
C13 O5 C16 . . 118.08(9) ?
C2 C1 O2 . . 111.12(10) ?
C2 C1 H1 . . 132.6(9) ?
O2 C1 H1 . . 116.2(9) ?
C1 C2 C3 . . 105.98(11) ?
C1 C2 H2 . . 125.8(10) ?
C3 C2 H2 . . 128.2(10) ?
C4 C3 C2 . . 106.90(11) ?
C4 C3 H3 . . 126.4(9) ?
C2 C3 H3 . . 126.7(9) ?
C3 C4 O2 . . 109.60(10) ?
C3 C4 C5 . . 133.59(11) ?
O2 C4 C5 . . 116.74(10) ?
O1 C5 C6 . . 124.57(11) ?
O1 C5 C4 . . 119.95(10) ?
C6 C5 C4 . . 115.40(10) ?
C7 C6 C5 . . 119.48(11) ?
C7 C6 H6 . . 122.6(9) ?
C5 C6 H6 . . 117.9(9) ?
C6 C7 C8 . . 130.17(11) ?
C6 C7 H7 . . 117.8(9) ?
C8 C7 H7 . . 112.0(9) ?
C13 C8 C9 . . 116.51(10) ?
C13 C8 C7 . . 125.09(10) ?
C9 C8 C7 . . 118.36(10) ?
O3 C9 C10 . . 122.72(10) ?
O3 C9 C8 . . 115.31(10) ?
C10 C9 C8 . . 121.96(10) ?
C9 C10 C11 . . 119.01(10) ?
C9 C10 H10 . . 121.8(9) ?
C11 C10 H10 . . 119.2(9) ?
O4 C11 C12 . . 123.50(10) ?
O4 C11 C10 . . 114.76(10) ?
C12 C11 C10 . . 121.74(10) ?
C11 C12 C13 . . 118.39(10) ?
C11 C12 H12 . . 120.9(9) ?
C13 C12 H12 . . 120.7(9) ?
O5 C13 C12 . . 121.43(10) ?
O5 C13 C8 . . 116.18(10) ?
C12 C13 C8 . . 122.37(10) ?
O3 C14 H14A . . 112.3(9) ?
O3 C14 H14B . . 109.3(8) ?
H14A C14 H14B . . 109.8(12) ?
O3 C14 H14C . . 105.3(9) ?
H14A C14 H14C . . 108.5(12) ?
H14B C14 H14C . . 111.5(13) ?
O4 C15 H15A . . 112.7(9) ?
O4 C15 H15B . . 104.0(10) ?
H15A C15 H15B . . 110.8(13) ?
O4 C15 H15C . . 110.3(9) ?
H15A C15 H15C . . 110.6(13) ?
H15B C15 H15C . . 108.2(14) ?
O5 C16 H16A . . 110.8(9) ?
O5 C16 H16B . . 109.1(8) ?
H16A C16 H16B . . 112.5(12) ?
O5 C16 H16C . . 105.8(8) ?
H16A C16 H16C . . 109.3(12) ?
H16B C16 H16C . . 109.2(13) ?

loop_
_geom_bond_atom_site_label_1
_geom_bond_atom_site_label_2
_geom_bond_site_symmetry_2
_geom_bond_distance
_geom_bond_publ_flag
O1 C5 . 1.2315(14) ?
O2 C1 . 1.3652(14) ?
O2 C4 . 1.3745(13) ?
O3 C9 . 1.3648(13) ?
O3 C14 . 1.4307(14) ?
O4 C11 . 1.3673(14) ?
O4 C15 . 1.4317(15) ?
O5 C13 . 1.3602(13) ?
O5 C16 . 1.4352(14) ?
C1 C2 . 1.3492(17) ?
C1 H1 . 0.956(15) ?
C2 C3 . 1.4264(17) ?
C2 H2 . 0.970(16) ?
C3 C4 . 1.3617(17) ?
C3 H3 . 0.984(15) ?
C4 C5 . 1.4766(16) ?
C5 C6 . 1.4675(16) ?
C6 C7 . 1.3512(16) ?
C6 H6 . 0.967(15) ?
C7 C8 . 1.4507(16) ?
C7 H7 . 0.974(15) ?
C8 C13 . 1.4123(15) ?
C8 C9 . 1.4220(15) ?
C9 C10 . 1.3844(16) ?
C10 C11 . 1.3949(16) ?
C10 H10 . 0.988(16) ?
C11 C12 . 1.3883(16) ?
C12 C13 . 1.3974(16) ?
C12 H12 . 0.936(15) ?
C14 H14A . 0.976(15) ?
C14 H14B . 1.003(16) ?
C14 H14C . 0.977(16) ?
C15 H15A . 0.989(16) ?
C15 H15B . 1.001(17) ?
C15 H15C . 0.990(17) ?
C16 H16A . 0.982(16) ?
C16 H16B . 0.963(15) ?
C16 H16C . 0.982(16) ?

loop_
_geom_hbond_atom_site_label_D
_geom_hbond_atom_site_label_H
_geom_hbond_atom_site_label_A
_geom_hbond_site_symmetry_A
_geom_hbond_distance_DH
_geom_hbond_distance_HA
_geom_hbond_distance_DA
_geom_hbond_angle_DHA
_geom_hbond_publ_flag
C1 H1 O2 7_557 0.956(15) 2.496(15) 3.3512(14) 148.9(13) y
C6 H6 O5 1_555 0.965(15) 2.260(14) 2.8197(15) 116.0(11) y
C14 H14A O4 5_556 0.975(15) 2.589(16) 3.4462(14) 146.7(11) y
C15 H15A O1 6_555 0.989(16) 2.546(16) 3.4293(18) 148.6(12) y
C16 H16A O1 6_555 0.982(16) 2.575(16) 3.4120(16) 143.0(12) y

loop_
_geom_torsion_atom_site_label_1
_geom_torsion_atom_site_label_2
_geom_torsion_atom_site_label_3
_geom_torsion_atom_site_label_4
_geom_torsion_site_symmetry_1
_geom_torsion_site_symmetry_2
_geom_torsion_site_symmetry_3
_geom_torsion_site_symmetry_4
_geom_torsion
_geom_torsion_publ_flag
C4 O2 C1 C2 . . . . 0.63(14) ?
O2 C1 C2 C3 . . . . -0.01(15) ?
C1 C2 C3 C4 . . . . -0.63(14) ?
C2 C3 C4 O2 . . . . 1.03(14) ?
C2 C3 C4 C5 . . . . -175.73(13) ?
C1 O2 C4 C3 . . . . -1.03(13) ?
C1 O2 C4 C5 . . . . 176.35(10) ?
C3 C4 C5 O1 . . . . -178.75(13) ?
O2 C4 C5 O1 . . . . 4.67(17) ?
C3 C4 C5 C6 . . . . 4.4(2) ?
O2 C4 C5 C6 . . . . -172.18(10) ?
O1 C5 C6 C7 . . . . -6.08(19) ?
C4 C5 C6 C7 . . . . 170.60(11) ?
C5 C6 C7 C8 . . . . -176.44(12) ?
C6 C7 C8 C13 . . . . 10.2(2) ?
C6 C7 C8 C9 . . . . -172.18(12) ?
C14 O3 C9 C10 . . . . 2.07(17) ?
C14 O3 C9 C8 . . . . -178.87(10) ?
C13 C8 C9 O3 . . . . -179.00(10) ?
C7 C8 C9 O3 . . . . 3.17(16) ?
C13 C8 C9 C10 . . . . 0.06(17) ?
C7 C8 C9 C10 . . . . -177.77(11) ?
O3 C9 C10 C11 . . . . 179.79(11) ?
C8 C9 C10 C11 . . . . 0.80(18) ?
C15 O4 C11 C12 . . . . -5.04(17) ?
C15 O4 C11 C10 . . . . 175.53(11) ?
C9 C10 C11 O4 . . . . 178.49(10) ?
C9 C10 C11 C12 . . . . -0.95(18) ?
O4 C11 C12 C13 . . . . -179.17(11) ?
C10 C11 C12 C13 . . . . 0.22(18) ?
C16 O5 C13 C12 . . . . 2.85(16) ?
C16 O5 C13 C8 . . . . -178.91(10) ?
C11 C12 C13 O5 . . . . 178.81(10) ?
C11 C12 C13 C8 . . . . 0.69(18) ?
C9 C8 C13 O5 . . . . -179.03(10) ?
C7 C8 C13 O5 . . . . -1.37(17) ?
C9 C8 C13 C12 . . . . -0.82(17) ?
C7 C8 C13 C12 . . . . 176.84(11) ?

loop_
_cod_related_entry_id
_cod_related_entry_database
_cod_related_entry_code
1 ChemSpider 26231196
